data_4349783
loop_
_publ_author_name
'Zhang, Xiao'
'Luo, Xuan'
'Zhang, Nanxi'
'Wu, Jie'
'Huang, Yong-Qing'

_publ_section_title
;
 A highly selective and sensitive Zn(ii) coordination polymer luminescent
 sensor for Al3+and NACs in the aqueous phase
;
_journal_issue 11
_journal_name_full 'Inorganic Chemistry Frontiers'
_journal_page_first 1888
_journal_paper_doi 10.1039/C7QI00549K
_journal_volume 4
_journal_year 2017
_chemical_formula_moiety 'C12 H13 N5 O3 Zn'
_chemical_formula_sum 'C12 H13 N5 O3 Zn'
_chemical_formula_weight 340.64
_space_group_crystal_system orthorhombic
_space_group_IT_number 61
_space_group_name_Hall '-P 2ac 2ab'
_space_group_name_H-M_alt 'P b c a'
_atom_sites_solution_hydrogens geom
_atom_sites_solution_primary dual
_audit_creation_date 2017-03-28
_audit_creation_method
;
Olex2 1.2
(compiled 2017.03.02 svn.r3394 for OlexSys, GUI svn.r5324)
;
_audit_update_record
;
2017-05-13 deposited with the CCDC.
2017-09-22 downloaded from the CCDC.
;
_cell_angle_alpha 90
_cell_angle_beta 90
_cell_angle_gamma 90
_cell_formula_units_Z 8
_cell_length_a 8.0423(4)
_cell_length_b 10.5269(4)
_cell_length_c 32.6069(14)
_cell_measurement_reflns_used 2069
_cell_measurement_temperature 293(2)
_cell_measurement_theta_max 27.1030
_cell_measurement_theta_min 3.7450
_cell_volume 2760.5(2)
_computing_cell_refinement 'CrysAlisPro 1.171.38.41 (Rigaku OD, 2015)'
_computing_data_collection 'CrysAlisPro 1.171.38.41 (Rigaku OD, 2015)'
_computing_data_reduction 'CrysAlisPro 1.171.38.41 (Rigaku OD, 2015)'
_computing_molecular_graphics 'Olex2 (Dolomanov et al., 2009)'
_computing_publication_material 'Olex2 (Dolomanov et al., 2009)'
_computing_structure_refinement 'ShelXL (Sheldrick, 2015)'
_computing_structure_solution 'ShelXT (Sheldrick, 2015)'
_diffrn_ambient_temperature 293(2)
_diffrn_detector 'CCD plate'
_diffrn_detector_area_resol_mean 15.9737
_diffrn_detector_type Eos
_diffrn_measured_fraction_theta_full 0.998
_diffrn_measured_fraction_theta_max 0.998
_diffrn_measurement_details
;
List of Runs (angles in degrees, time in seconds):

  # Type    Start    End  Width  t~exp~   \w     \q     \k     \f   Frames
#--------------------------------------------------------------------------
  1  \w     35.00  71.00   1.00   50.00    --   18.81 178.00 120.00   36
  2  \w    -14.00  44.00   1.00   50.00    --   18.81 -99.00 -60.00   58
  3  \w    -15.00  40.00   1.00   50.00    --   18.81 -37.00  30.00   55
;
_diffrn_measurement_device 'four-circle diffractometer'
_diffrn_measurement_device_type 'SuperNova, Dual, Cu at zero, Eos'
_diffrn_measurement_method '\w scans'
_diffrn_orient_matrix_type 'CrysAlisPro convention (1999,Acta A55,543-557)'
_diffrn_orient_matrix_UB_11 0.0071815000
_diffrn_orient_matrix_UB_12 0.0249992000
_diffrn_orient_matrix_UB_13 0.0201255000
_diffrn_orient_matrix_UB_21 -0.0660394000
_diffrn_orient_matrix_UB_22 0.0427260000
_diffrn_orient_matrix_UB_23 -0.0041241000
_diffrn_orient_matrix_UB_31 -0.0580261000
_diffrn_orient_matrix_UB_32 -0.0457681000
_diffrn_orient_matrix_UB_33 0.0071098000
_diffrn_radiation_monochromator mirror
_diffrn_radiation_probe x-ray
_diffrn_radiation_type MoK\a
_diffrn_radiation_wavelength 0.71073
_diffrn_reflns_av_R_equivalents 0.0476
_diffrn_reflns_av_unetI/netI 0.0890
_diffrn_reflns_Laue_measured_fraction_full 0.998
_diffrn_reflns_Laue_measured_fraction_max 0.998
_diffrn_reflns_limit_h_max 7
_diffrn_reflns_limit_h_min -9
_diffrn_reflns_limit_k_max 11
_diffrn_reflns_limit_k_min -12
_diffrn_reflns_limit_l_max 39
_diffrn_reflns_limit_l_min -25
_diffrn_reflns_number 6203
_diffrn_reflns_point_group_measured_fraction_full 0.998
_diffrn_reflns_point_group_measured_fraction_max 0.998
_diffrn_reflns_theta_full 25.242
_diffrn_reflns_theta_max 25.339
_diffrn_reflns_theta_min 3.248
_diffrn_source 'micro-focus sealed X-ray tube'
_diffrn_source_type 'SuperNova (Mo) X-ray Source'
_exptl_absorpt_coefficient_mu 1.797
_exptl_absorpt_correction_T_max 1.00000
_exptl_absorpt_correction_T_min 0.76344
_exptl_absorpt_correction_type multi-scan
_exptl_absorpt_process_details
;
CrysAlisPro 1.171.38.41 (Rigaku Oxford Diffraction, 2015)
Empirical absorption correction using spherical harmonics,
 implemented in SCALE3 ABSPACK scaling algorithm.
;
_exptl_crystal_colour white
_exptl_crystal_colour_primary white
_exptl_crystal_density_diffrn 1.639
_exptl_crystal_description plate
_exptl_crystal_F_000 1392
_exptl_crystal_size_max 0.16
_exptl_crystal_size_mid 0.05
_exptl_crystal_size_min 0.04
_refine_diff_density_max 0.438
_refine_diff_density_min -0.363
_refine_diff_density_rms 0.071
_refine_ls_extinction_method none
_refine_ls_goodness_of_fit_ref 0.951
_refine_ls_hydrogen_treatment constr
_refine_ls_matrix_type full
_refine_ls_number_parameters 193
_refine_ls_number_reflns 2521
_refine_ls_number_restraints 0
_refine_ls_restrained_S_all 0.951
_refine_ls_R_factor_all 0.0751
_refine_ls_R_factor_gt 0.0428
_refine_ls_shift/su_max 0.001
_refine_ls_shift/su_mean 0.000
_refine_ls_structure_factor_coef Fsqd
_refine_ls_weighting_details 'w=1/[\s^2^(Fo^2^)] where P=(Fo^2^+2Fc^2^)/3'
_refine_ls_weighting_scheme calc
_refine_ls_wR_factor_gt 0.0575
_refine_ls_wR_factor_ref 0.0678
_reflns_Friedel_coverage 0.000
_reflns_number_gt 1727
_reflns_number_total 2521
_reflns_threshold_expression 'I > 2\s(I)'
_cod_data_source_file c7qi00549k2.cif
_cod_data_source_block 170327-39
_cod_database_code 4349783
_shelx_shelxl_version_number 2014/7
_chemical_oxdiff_formula 'C H O N Zn'
_shelx_space_group_comment
;
The symmetry employed for this shelxl refinement is uniquely defined
by the following loop, which should always be used as a source of
symmetry information in preference to the above space-group names.
They are only intended as comments.
;
_reflns_odcompleteness_completeness 99.60
_reflns_odcompleteness_iscentric 1
_reflns_odcompleteness_theta 26.32
_olex2_refinement_description
;
1. Fixed Uiso
 At 1.2 times of:
  All C(H) groups
 At 1.5 times of:
  All C(H,H,H) groups
2.a Aromatic/amide H refined with riding coordinates:
 C3(H3), C4(H4), C6(H6), C7(H7)
2.b Idealised Me refined as rotating group:
 C10(H10A,H10B,H10C), C11(H11A,H11B,H11C), C12(H12A,H12B,H12C)
;
_olex2_date_sample_data_collection 2017-03-28
_olex2_submission_special_instructions 'No special instructions were received'
_oxdiff_exptl_absorpt_empirical_details
;
Empirical correction (ABSPACK) includes:
- Absorption correction using spherical harmonics
- Frame scaling
;
_oxdiff_exptl_absorpt_empirical_full_max 1.201
_oxdiff_exptl_absorpt_empirical_full_min 0.851

loop_
_space_group_symop_operation_xyz
'x, y, z'
'-x+1/2, -y, z+1/2'
'-x, y+1/2, -z+1/2'
'x+1/2, -y+1/2, -z'
'-x, -y, -z'
'x-1/2, y, -z-1/2'
'x, -y-1/2, z-1/2'
'-x-1/2, y-1/2, z'

loop_
_atom_site_label
_atom_site_type_symbol
_atom_site_fract_x
_atom_site_fract_y
_atom_site_fract_z
_atom_site_U_iso_or_equiv
_atom_site_adp_type
_atom_site_occupancy
_atom_site_site_symmetry_order
_atom_site_calc_flag
_atom_site_refinement_flags_posn
Zn1 Zn 0.55378(5) 0.70014(4) 0.37547(2) 0.03113(15) Uani 1 1 d .
O1 O 0.4936(3) 0.7151(3) 0.43225(8) 0.0463(7) Uani 1 1 d .
O2 O 0.2906(5) 0.5842(3) 0.41602(9) 0.0908(13) Uani 1 1 d .
O3 O 0.3934(3) 0.6914(2) 0.32944(7) 0.0349(6) Uani 1 1 d .
N1 N 0.1723(4) 0.6342(3) 0.63756(8) 0.0301(7) Uani 1 1 d .
N2 N 0.1579(4) 0.5765(3) 0.67468(9) 0.0361(8) Uani 1 1 d .
N3 N 0.2309(4) 0.4668(3) 0.67323(9) 0.0384(8) Uani 1 1 d .
N4 N 0.2964(4) 0.4499(3) 0.63490(9) 0.0321(8) Uani 1 1 d .
N5 N 0.1655(4) 0.7442(3) 0.29396(10) 0.0429(9) Uani 1 1 d .
C1 C 0.3745(6) 0.6379(4) 0.44123(12) 0.0408(11) Uani 1 1 d .
C2 C 0.3451(4) 0.6185(3) 0.48673(11) 0.0287(9) Uani 1 1 d .
C3 C 0.4302(4) 0.6884(3) 0.51557(11) 0.0353(10) Uani 1 1 d .
H3 H 0.5066 0.7494 0.5071 0.042 Uiso 1 1 calc R
C4 C 0.4030(4) 0.6686(3) 0.55717(11) 0.0369(10) Uani 1 1 d .
H4 H 0.4591 0.7174 0.5765 0.044 Uiso 1 1 calc R
C5 C 0.2919(4) 0.5757(3) 0.56970(11) 0.0294(9) Uani 1 1 d .
C6 C 0.2102(5) 0.5045(3) 0.54091(11) 0.0382(10) Uani 1 1 d .
H6 H 0.1367 0.4415 0.5493 0.046 Uiso 1 1 calc R
C7 C 0.2361(5) 0.5257(3) 0.49930(12) 0.0400(10) Uani 1 1 d .
H7 H 0.1796 0.4771 0.4800 0.048 Uiso 1 1 calc R
C8 C 0.2579(4) 0.5541(3) 0.61397(11) 0.0261(9) Uani 1 1 d .
C9 C 0.2695(5) 0.7635(4) 0.32505(12) 0.0355(10) Uani 1 1 d .
C10 C 0.2389(5) 0.8694(4) 0.35450(12) 0.0530(12) Uani 1 1 d .
H10A H 0.3119 0.8606 0.3776 0.079 Uiso 1 1 calc GR
H10B H 0.1255 0.8666 0.3636 0.079 Uiso 1 1 calc GR
H10C H 0.2598 0.9492 0.3412 0.079 Uiso 1 1 calc GR
C11 C 0.1837(5) 0.6339(4) 0.26759(13) 0.0604(13) Uani 1 1 d .
H11A H 0.2921 0.5975 0.2714 0.091 Uiso 1 1 calc GR
H11B H 0.1707 0.6591 0.2395 0.091 Uiso 1 1 calc GR
H11C H 0.1005 0.5721 0.2744 0.091 Uiso 1 1 calc GR
C12 C 0.0197(5) 0.8230(4) 0.28559(14) 0.0711(15) Uani 1 1 d .
H12A H -0.0789 0.7789 0.2942 0.107 Uiso 1 1 calc GR
H12B H 0.0134 0.8403 0.2567 0.107 Uiso 1 1 calc GR
H12C H 0.0289 0.9016 0.3004 0.107 Uiso 1 1 calc GR

loop_
_atom_site_aniso_label
_atom_site_aniso_U_11
_atom_site_aniso_U_22
_atom_site_aniso_U_33
_atom_site_aniso_U_23
_atom_site_aniso_U_13
_atom_site_aniso_U_12
Zn1 0.0414(3) 0.0273(2) 0.0247(3) 0.0026(2) -0.0009(2) -0.0004(2)
O1 0.0593(18) 0.0518(18) 0.0279(16) 0.0076(15) 0.0091(15) -0.0025(16)
O2 0.158(4) 0.087(3) 0.0269(18) -0.0025(19) -0.008(2) -0.065(3)
O3 0.0415(15) 0.0340(14) 0.0294(15) -0.0009(13) -0.0030(13) 0.0071(14)
N1 0.0420(18) 0.0297(17) 0.0188(17) 0.0030(15) -0.0011(15) -0.0012(16)
N2 0.048(2) 0.0394(19) 0.0213(18) 0.0073(16) 0.0028(16) 0.0046(18)
N3 0.049(2) 0.040(2) 0.0261(19) 0.0081(18) 0.0029(17) 0.0079(18)
N4 0.0421(18) 0.0277(17) 0.0265(18) 0.0073(16) 0.0005(16) 0.0017(16)
N5 0.0360(19) 0.057(2) 0.036(2) -0.0041(19) -0.0067(18) 0.0048(18)
C1 0.063(3) 0.031(2) 0.029(3) 0.006(2) 0.004(2) 0.009(2)
C2 0.034(2) 0.0262(19) 0.026(2) -0.0022(19) 0.0023(18) 0.0072(18)
C3 0.035(2) 0.034(2) 0.037(2) 0.005(2) 0.008(2) -0.005(2)
C4 0.043(2) 0.038(2) 0.029(2) -0.005(2) -0.001(2) -0.005(2)
C5 0.0322(19) 0.027(2) 0.029(2) 0.0021(19) 0.0024(18) 0.0025(18)
C6 0.052(2) 0.033(2) 0.030(2) 0.005(2) 0.005(2) -0.009(2)
C7 0.052(3) 0.035(2) 0.033(2) -0.002(2) -0.004(2) -0.016(2)
C8 0.0302(19) 0.0250(19) 0.023(2) 0.0031(19) 0.0003(18) -0.0046(17)
C9 0.043(2) 0.034(2) 0.030(2) 0.003(2) 0.008(2) 0.000(2)
C10 0.059(3) 0.047(3) 0.053(3) -0.013(2) 0.003(2) 0.017(2)
C11 0.054(3) 0.077(3) 0.050(3) -0.030(3) -0.011(3) 0.004(3)
C12 0.052(3) 0.085(4) 0.076(4) -0.005(3) -0.022(3) 0.023(3)

loop_
_atom_type_symbol
_atom_type_description
_atom_type_scat_dispersion_real
_atom_type_scat_dispersion_imag
_atom_type_scat_source
C C 0.0033 0.0016 'International Tables Vol C Tables 4.2.6.8 and 6.1.1.4'
H H 0.0000 0.0000 'International Tables Vol C Tables 4.2.6.8 and 6.1.1.4'
N N 0.0061 0.0033 'International Tables Vol C Tables 4.2.6.8 and 6.1.1.4'
O O 0.0106 0.0060 'International Tables Vol C Tables 4.2.6.8 and 6.1.1.4'
Zn Zn 0.2839 1.4301 'International Tables Vol C Tables 4.2.6.8 and 6.1.1.4'

loop_
_geom_angle_atom_site_label_1
_geom_angle_atom_site_label_2
_geom_angle_atom_site_label_3
_geom_angle
_geom_angle_site_symmetry_1
_geom_angle_site_symmetry_3
O1 Zn1 O3 124.76(11) . .
O1 Zn1 N1 104.44(12) . 4_566
O1 Zn1 N4 112.13(12) . 5_666
O3 Zn1 N1 100.78(10) . 4_566
O3 Zn1 N4 103.05(11) . 5_666
N4 Zn1 N1 110.92(11) 5_666 4_566
C1 O1 Zn1 110.8(3) . .
C9 O3 Zn1 124.9(3) . .
N2 N1 Zn1 122.0(2) . 4_466
C8 N1 Zn1 131.6(2) . 4_466
C8 N1 N2 106.0(3) . .
N3 N2 N1 109.1(3) . .
N2 N3 N4 108.9(3) . .
N3 N4 Zn1 119.1(2) . 5_666
C8 N4 Zn1 134.5(2) . 5_666
C8 N4 N3 105.8(3) . .
C9 N5 C11 120.7(3) . .
C9 N5 C12 124.0(4) . .
C11 N5 C12 115.1(3) . .
O1 C1 C2 115.0(4) . .
O2 C1 O1 123.9(4) . .
O2 C1 C2 121.1(4) . .
C3 C2 C1 121.2(4) . .
C7 C2 C1 119.2(4) . .
C7 C2 C3 119.6(3) . .
C2 C3 H3 119.7 . .
C2 C3 C4 120.6(3) . .
C4 C3 H3 119.7 . .
C3 C4 H4 120.2 . .
C5 C4 C3 119.7(3) . .
C5 C4 H4 120.2 . .
C4 C5 C8 120.9(3) . .
C6 C5 C4 119.6(3) . .
C6 C5 C8 119.5(3) . .
C5 C6 H6 119.7 . .
C5 C6 C7 120.6(4) . .
C7 C6 H6 119.7 . .
C2 C7 C6 120.0(4) . .
C2 C7 H7 120.0 . .
C6 C7 H7 120.0 . .
N1 C8 C5 123.9(3) . .
N4 C8 N1 110.3(3) . .
N4 C8 C5 125.6(3) . .
O3 C9 N5 119.4(4) . .
O3 C9 C10 120.5(4) . .
N5 C9 C10 120.1(4) . .
C9 C10 H10A 109.5 . .
C9 C10 H10B 109.5 . .
C9 C10 H10C 109.5 . .
H10A C10 H10B 109.5 . .
H10A C10 H10C 109.5 . .
H10B C10 H10C 109.5 . .
N5 C11 H11A 109.5 . .
N5 C11 H11B 109.5 . .
N5 C11 H11C 109.5 . .
H11A C11 H11B 109.5 . .
H11A C11 H11C 109.5 . .
H11B C11 H11C 109.5 . .
N5 C12 H12A 109.5 . .
N5 C12 H12B 109.5 . .
N5 C12 H12C 109.5 . .
H12A C12 H12B 109.5 . .
H12A C12 H12C 109.5 . .
H12B C12 H12C 109.5 . .

loop_
_geom_bond_atom_site_label_1
_geom_bond_atom_site_label_2
_geom_bond_distance
_geom_bond_site_symmetry_2
Zn1 O1 1.920(2) .
Zn1 O3 1.981(2) .
Zn1 N1 2.033(3) 4_566
Zn1 N4 2.015(3) 5_666
O1 C1 1.289(4) .
O2 C1 1.205(5) .
O3 C9 1.261(4) .
N1 Zn1 2.033(3) 4_466
N1 N2 1.359(4) .
N1 C8 1.333(4) .
N2 N3 1.296(4) .
N3 N4 1.368(4) .
N4 Zn1 2.015(3) 5_666
N4 C8 1.328(4) .
N5 C9 1.330(5) .
N5 C11 1.452(4) .
N5 C12 1.462(4) .
C1 C2 1.516(5) .
C2 C3 1.376(5) .
C2 C7 1.375(4) .
C3 H3 0.9300 .
C3 C4 1.390(4) .
C4 H4 0.9300 .
C4 C5 1.386(5) .
C5 C6 1.369(5) .
C5 C8 1.487(5) .
C6 H6 0.9300 .
C6 C7 1.391(5) .
C7 H7 0.9300 .
C9 C10 1.492(5) .
C10 H10A 0.9600 .
C10 H10B 0.9600 .
C10 H10C 0.9600 .
C11 H11A 0.9600 .
C11 H11B 0.9600 .
C11 H11C 0.9600 .
C12 H12A 0.9600 .
C12 H12B 0.9600 .
C12 H12C 0.9600 .
